data_1534088
loop_
_publ_author_name
'le Fur, Y.'
'Aleonard, S.'

_publ_section_title
;
 Fluoroberyllates de structure palmierite
;
_journal_name_full
;
Bulletin de la Societe Francaise de Mineralogie et de Cristallographie 
(72,1949-100,1977)
;
_journal_page_first 260
_journal_page_last 262
_journal_volume 93
_journal_year 1970
_chemical_formula_sum 'Be2 F8 K2 Pb'
_chemical_name_systematic 'K2 Pb (Be F4)2'
_space_group_IT_number 166
_symmetry_space_group_name_Hall '-R 3 2"'
_symmetry_space_group_name_H-M 'R -3 m :H'
_cell_angle_alpha 90
_cell_angle_beta 90
_cell_angle_gamma 120
_cell_formula_units_Z 3
_cell_length_a 5.455
_cell_length_b 5.455
_cell_length_c 20.5
_cell_volume 528.292
_citation_journal_id_ASTM BUFCAE
_cod_data_source_file leFur_BUFCAE_1970_1311.cif
_cod_data_source_block Be2F8K2Pb1
_cod_original_cell_volume 528.2919
_cod_original_formula_sum 'Be2 F8 K2 Pb1'
_cod_database_code 1534088

loop_
_symmetry_equiv_pos_as_xyz
x,y,z
-y,x-y,z
-x+y,-x,z
y,x,-z
-x,-x+y,-z
x-y,-y,-z
-x,-y,-z
y,-x+y,-z
x-y,x,-z
-y,-x,z
x,x-y,z
-x+y,y,z
x+2/3,y+1/3,z+1/3
-y+2/3,x-y+1/3,z+1/3
-x+y+2/3,-x+1/3,z+1/3
y+2/3,x+1/3,-z+1/3
-x+2/3,-x+y+1/3,-z+1/3
x-y+2/3,-y+1/3,-z+1/3
-x+2/3,-y+1/3,-z+1/3
y+2/3,-x+y+1/3,-z+1/3
x-y+2/3,x+1/3,-z+1/3
-y+2/3,-x+1/3,z+1/3
x+2/3,x-y+1/3,z+1/3
-x+y+2/3,y+1/3,z+1/3
x+1/3,y+2/3,z+2/3
-y+1/3,x-y+2/3,z+2/3
-x+y+1/3,-x+2/3,z+2/3
y+1/3,x+2/3,-z+2/3
-x+1/3,-x+y+2/3,-z+2/3
x-y+1/3,-y+2/3,-z+2/3
-x+1/3,-y+2/3,-z+2/3
y+1/3,-x+y+2/3,-z+2/3
x-y+1/3,x+2/3,-z+2/3
-y+1/3,-x+2/3,z+2/3
x+1/3,x-y+2/3,z+2/3
-x+y+1/3,y+2/3,z+2/3

loop_
_atom_site_label
_atom_site_type_symbol
_atom_site_fract_x
_atom_site_fract_y
_atom_site_fract_z
_atom_site_occupancy
_atom_site_U_iso_or_equiv
Be1 Be+2 0 0 0.407 1 0.0
K1 K+1 0 0 0.206 1 0.0
F1 F-1 0 0 0.33 1 0.0
Pb1 Pb+2 0 0 0 1 0.0
F2 F-1 0.846 0.154 0.431 1 0.0
